data_9001361
loop_
_publ_author_name
'Moore, P. B.'
'Sen Gupta, P. K.'
'Shen, J.'
'Schlemper, E. O.'

_publ_section_title
;The kentrolite-melanotekite series, 4Pb2(Mn,Fe)2O2[Si2O7]: Chemical
 crystallographic relations, lone-pair splitting, and cation relation to 8URe2
;
_journal_name_full 'American Mineralogist'
_journal_page_first 1389
_journal_page_last 1399
_journal_volume 76
_journal_year 1991
_chemical_formula_sum 'Fe0.32 Mn1.68 O9 Pb2 Si2'
_chemical_name_mineral Kentrolite
_space_group_IT_number 60
_symmetry_space_group_name_Hall '-P 2n 2ab'
_symmetry_space_group_name_H-M 'P b c n'
_cell_angle_alpha 90
_cell_angle_beta 90
_cell_angle_gamma 90
_cell_formula_units_Z 4
_cell_length_a 6.961
_cell_length_b 11.018
_cell_length_c 9.964
_cell_volume 764.202
_database_code_amcsd 0001395
_exptl_crystal_density_diffrn 6.299
_cod_original_formula_sum 'Pb2 Mn1.68 Fe.32 Si2 O9'
_cod_database_code 9001361

loop_
_space_group_symop_operation_xyz
x,y,z
x,-y,1/2+z
-x,y,1/2-z
1/2-x,1/2+y,z
1/2+x,1/2-y,-z
1/2+x,1/2+y,1/2-z
1/2-x,1/2-y,1/2+z
-x,-y,-z

loop_
_atom_site_aniso_label
_atom_site_aniso_U_11
_atom_site_aniso_U_22
_atom_site_aniso_U_33
_atom_site_aniso_U_12
_atom_site_aniso_U_13
_atom_site_aniso_U_23
Pb1 0.01670 0.00910 0.00960 0.00030 -0.00110 -0.00160
Pb2 0.02670 0.00750 0.00640 0.00390 0.00150 -0.00040
Mn1 0.00990 0.00600 0.00620 0.00090 -0.00150 -0.00170
Fe1 0.00990 0.00600 0.00620 0.00090 -0.00150 -0.00170
Mn2_1 0.00830 0.00800 0.00540 0.00000 -0.00110 0.00000
Mn2_2 0.00830 0.00800 0.00540 0.00000 -0.00110 0.00000
Si 0.00780 0.00460 0.00660 0.00130 -0.00090 0.00050
O1 0.01160 0.00720 0.00940 -0.00790 -0.00130 -0.00570
O2 0.02510 0.00830 0.00870 -0.00540 0.00340 -0.00750
O3 0.01260 0.01250 0.00940 -0.00510 -0.00110 0.00400
O4 0.00590 0.01090 0.05460 0.00000 0.00010 0.00000
O5 0.01670 0.00340 0.00390 -0.00100 -0.00180 0.00010

loop_
_atom_site_label
_atom_site_fract_x
_atom_site_fract_y
_atom_site_fract_z
_atom_site_occupancy
Pb1 0.45610 0.30120 0.55000 0.73000
Pb2 0.53510 0.30980 0.54750 0.27000
Mn1 0.50000 0.00000 0.00000 0.68000
Fe1 0.50000 0.00000 0.00000 0.32000
Mn2_1 0.50000 0.14820 0.25000 0.68000
Mn2_2 0.50000 0.14820 0.25000 0.32000
Si 0.21400 -0.09070 0.25280 1.00000
O1 0.34020 0.00540 0.33610 1.00000
O2 0.29950 -0.11350 0.10310 1.00000
O3 0.18880 -0.22170 0.32720 1.00000
O4 0.00000 -0.02860 0.25000 1.00000
O5 0.60940 0.14420 0.42270 1.00000

loop_
_cod_changelog_entry_id
_cod_changelog_entry_author
_cod_changelog_entry_date
_cod_changelog_entry_text
1
;cod-tools version 3.10.1
Id: cif_fix_AMCSD_atom_labels 10224 2024-08-07 11:09:31Z saulius
;
2024-08-07T19:38:11+03:00
;Changed the following '_atom_site_label' values:
the first duplicated label 'Mn2'  converted to 'Mn2_1'
duplicated label 'Mn2' at index 5 converted to 'Mn2_2'
;

loop_
_cod_related_entry_id
_cod_related_entry_database
_cod_related_entry_code
1 AMCSD 0001395
